data_4317311
loop_
_publ_author_name
'Massimo Cametti'
'Laura Ilander'
'Arto Valkonen'
'Martin Nieger'
'Maija Nissinen'
'Elisa Nauha'
'Kari Rissanen'

_publ_section_title
;
 Non-Centrosymmetric Tetrameric Assemblies of Tetramethylammonium Halides
 with Uranyl Salophen Complexes in the Solid State
;
_journal_name_full 'Inorganic Chemistry'
_journal_page_first 11473
_journal_page_last 11484
_journal_paper_doi 10.1021/ic101547r
_journal_volume 49
_journal_year 2010
_chemical_formula_moiety
;
'3(C36 H30 Cl N2 O8 U), 4(C4 H12 N), 3(C H Cl3), Cl'
;
_chemical_formula_sum 'C127 H141 Cl13 N10 O24 U3'
_chemical_formula_weight 3366.44
_chemical_name_systematic
;
 ?
;
_space_group_IT_number 220
_symmetry_cell_setting cubic
_symmetry_space_group_name_Hall 'I -4bd 2c 3'
_symmetry_space_group_name_H-M 'I -4 3 d'
_atom_sites_solution_hydrogens geom
_atom_sites_solution_primary direct
_atom_sites_solution_secondary difmap
_audit_creation_method SHELXL-97
_cell_angle_alpha 90.00
_cell_angle_beta 90.00
_cell_angle_gamma 90.00
_cell_formula_units_Z 16
_cell_length_a 37.759(4)
_cell_length_b 37.759(4)
_cell_length_c 37.759(4)
_cell_measurement_reflns_used 8413
_cell_measurement_temperature 173(2)
_cell_measurement_theta_max 25.71
_cell_measurement_theta_min 2.95
_cell_volume 53835(10)
_computing_cell_refinement
;
'HKL Scalepack (Otwinowski & Minor 1997)'
;
_computing_data_collection 'Collect (Nonius BV, 1997-2000)'
_computing_data_reduction
;
'HKL Denzo and Scalepack (Otwinowski & Minor 19'
;
_computing_molecular_graphics 'Ortep-3 for Windows (Farrugia, 1997)'
_computing_publication_material 'WinGX publication routines (Farrugia, 1999)'
_computing_structure_refinement 'SHELXL-97 (Sheldrick, 1997)'
_computing_structure_solution 'SHELXS-97 (Sheldrick, 1990)'
_diffrn_ambient_temperature 173(2)
_diffrn_detector_area_resol_mean 9
_diffrn_measured_fraction_theta_full 0.991
_diffrn_measured_fraction_theta_max 0.991
_diffrn_measurement_device_type 'nonius KappaCCD'
_diffrn_measurement_method 'psi and omega scan'
_diffrn_radiation_monochromator graphite
_diffrn_radiation_source 'fine-focus sealed tube'
_diffrn_radiation_type MoK\a
_diffrn_radiation_wavelength 0.71073
_diffrn_reflns_av_R_equivalents 0.1210
_diffrn_reflns_av_sigmaI/netI 0.0842
_diffrn_reflns_limit_h_max 39
_diffrn_reflns_limit_h_min -36
_diffrn_reflns_limit_k_max 38
_diffrn_reflns_limit_k_min -35
_diffrn_reflns_limit_l_max 45
_diffrn_reflns_limit_l_min -39
_diffrn_reflns_number 37429
_diffrn_reflns_theta_full 25.71
_diffrn_reflns_theta_max 25.71
_diffrn_reflns_theta_min 2.95
_exptl_absorpt_coefficient_mu 3.930
_exptl_absorpt_correction_T_max 0.8277
_exptl_absorpt_correction_T_min 0.3024
_exptl_absorpt_correction_type empirical
_exptl_absorpt_process_details
;
'R. H. Blessing, Acta Crystallogr.A 1995, 51, 33'  
;
_exptl_crystal_colour red
_exptl_crystal_density_diffrn 1.661
_exptl_crystal_density_method 'not measured'
_exptl_crystal_description plate
_exptl_crystal_F_000 26592
_exptl_crystal_size_max 0.40
_exptl_crystal_size_mid 0.40
_exptl_crystal_size_min 0.05
_refine_diff_density_max 0.974
_refine_diff_density_min -1.032
_refine_diff_density_rms 0.122
_refine_ls_abs_structure_details 'Flack H D (1983), Acta Cryst. A39, 876-881'
_refine_ls_abs_structure_Flack -0.007(9)
_refine_ls_extinction_method none
_refine_ls_goodness_of_fit_ref 1.061
_refine_ls_hydrogen_treatment constr
_refine_ls_matrix_type full
_refine_ls_number_parameters 546
_refine_ls_number_reflns 8413
_refine_ls_number_restraints 20
_refine_ls_restrained_S_all 1.061
_refine_ls_R_factor_all 0.0780
_refine_ls_R_factor_gt 0.0526
_refine_ls_shift/su_max 0.009
_refine_ls_shift/su_mean 0.000
_refine_ls_structure_factor_coef Fsqd
_refine_ls_weighting_details 'calc w=1/[\s^2^(Fo^2^)+(0.0448P)^2^+459.3228P] where P=(Fo^2^+2Fc^2^)/3'
_refine_ls_weighting_scheme calc
_refine_ls_wR_factor_gt 0.1063
_refine_ls_wR_factor_ref 0.1177
_reflns_number_gt 6794
_reflns_number_total 8413
_reflns_threshold_expression >2sigma(I)
_cod_data_source_file ic101547r_si_003.cif
_cod_data_source_block ant014
_cod_original_cell_volume 53835(11)
_cod_database_code 4317311

loop_
_symmetry_equiv_pos_as_xyz
'x, y, z'
'-x+1/2, -y, z+1/2'
'-x, y+1/2, -z+1/2'
'x+1/2, -y+1/2, -z'
'z, x, y'
'z+1/2, -x+1/2, -y'
'-z+1/2, -x, y+1/2'
'-z, x+1/2, -y+1/2'
'y, z, x'
'-y, z+1/2, -x+1/2'
'y+1/2, -z+1/2, -x'
'-y+1/2, -z, x+1/2'
'y+1/4, x+1/4, z+1/4'
'-y+1/4, -x+3/4, z+3/4'
'y+3/4, -x+1/4, -z+3/4'
'-y+3/4, x+3/4, -z+1/4'
'x+1/4, z+1/4, y+1/4'
'-x+3/4, z+3/4, -y+1/4'
'-x+1/4, -z+3/4, y+3/4'
'x+3/4, -z+1/4, -y+3/4'
'z+1/4, y+1/4, x+1/4'
'z+3/4, -y+1/4, -x+3/4'
'-z+3/4, y+3/4, -x+1/4'
'-z+1/4, -y+3/4, x+3/4'
'x+1/2, y+1/2, z+1/2'
'-x+1, -y+1/2, z+1'
'-x+1/2, y+1, -z+1'
'x+1, -y+1, -z+1/2'
'z+1/2, x+1/2, y+1/2'
'z+1, -x+1, -y+1/2'
'-z+1, -x+1/2, y+1'
'-z+1/2, x+1, -y+1'
'y+1/2, z+1/2, x+1/2'
'-y+1/2, z+1, -x+1'
'y+1, -z+1, -x+1/2'
'-y+1, -z+1/2, x+1'
'y+3/4, x+3/4, z+3/4'
'-y+3/4, -x+5/4, z+5/4'
'y+5/4, -x+3/4, -z+5/4'
'-y+5/4, x+5/4, -z+3/4'
'x+3/4, z+3/4, y+3/4'
'-x+5/4, z+5/4, -y+3/4'
'-x+3/4, -z+5/4, y+5/4'
'x+5/4, -z+3/4, -y+5/4'
'z+3/4, y+3/4, x+3/4'
'z+5/4, -y+3/4, -x+5/4'
'-z+5/4, y+5/4, -x+3/4'
'-z+3/4, -y+5/4, x+5/4'

loop_
_atom_site_label
_atom_site_type_symbol
_atom_site_fract_x
_atom_site_fract_y
_atom_site_fract_z
_atom_site_U_iso_or_equiv
_atom_site_adp_type
_atom_site_occupancy
_atom_site_symmetry_multiplicity
_atom_site_calc_flag
_atom_site_refinement_flags
_atom_site_disorder_assembly
_atom_site_disorder_group
U1 U 0.687546(10) 0.527770(10) 0.923842(10) 0.02327(10) Uani 1 1 d . . .
O100 O 0.71419(19) 0.55794(18) 0.94849(18) 0.0308(17) Uani 1 1 d . . .
O200 O 0.66357(19) 0.49687(19) 0.89788(19) 0.0317(17) Uani 1 1 d . . .
Cl1 Cl 0.62588(7) 0.56044(8) 0.94368(8) 0.0380(6) Uani 1 1 d . . .
C1 C 0.7688(3) 0.4832(3) 0.9176(3) 0.025(2) Uani 1 1 d . . .
C2 C 0.7689(3) 0.5046(3) 0.8868(3) 0.028(2) Uani 1 1 d . . .
C3 C 0.8012(3) 0.5110(3) 0.8687(3) 0.031(2) Uani 1 1 d . . .
H3 H 0.8015 0.5261 0.8485 0.037 Uiso 1 1 calc R . .
C4 C 0.8313(3) 0.4956(3) 0.8802(3) 0.037(3) Uani 1 1 d . . .
H4 H 0.8527 0.4994 0.8675 0.045 Uiso 1 1 calc R . .
C5 C 0.8318(3) 0.4740(3) 0.9103(3) 0.039(3) Uani 1 1 d . . .
H5 H 0.8532 0.4631 0.9178 0.046 Uiso 1 1 calc R . .
C6 C 0.8005(3) 0.4688(3) 0.9289(3) 0.030(2) Uani 1 1 d . . .
H6 H 0.8009 0.4551 0.9500 0.036 Uiso 1 1 calc R . .
N7 N 0.7361(2) 0.5193(2) 0.8766(2) 0.0265(19) Uani 1 1 d . . .
C8 C 0.7302(3) 0.5224(3) 0.8426(3) 0.034(3) Uani 1 1 d . . .
H8 H 0.7467 0.5112 0.8272 0.041 Uiso 1 1 calc R . .
C9 C 0.7014(3) 0.5409(3) 0.8261(3) 0.041(3) Uani 1 1 d . . .
O10 O 0.6840(2) 0.5693(2) 0.8798(2) 0.0395(19) Uani 1 1 d . . .
C10 C 0.6804(3) 0.5649(3) 0.8454(3) 0.037(3) Uani 1 1 d . . .
C11 C 0.6552(3) 0.5861(3) 0.8267(3) 0.040(3) Uani 1 1 d . . .
C12 C 0.6512(4) 0.5815(4) 0.7915(4) 0.055(4) Uani 1 1 d . . .
H12 H 0.6345 0.5955 0.7790 0.066 Uiso 1 1 calc R . .
C13 C 0.6714(4) 0.5560(4) 0.7731(3) 0.062(4) Uani 1 1 d . . .
H13 H 0.6675 0.5527 0.7484 0.074 Uiso 1 1 calc R . .
C14 C 0.6958(3) 0.5366(4) 0.7894(3) 0.053(4) Uani 1 1 d . . .
H14 H 0.7094 0.5199 0.7764 0.063 Uiso 1 1 calc R . .
O15 O 0.6375(3) 0.6097(2) 0.8473(3) 0.060(3) Uani 1 1 d . . .
C16 C 0.6107(4) 0.6309(4) 0.8316(4) 0.054(4) Uani 1 1 d . . .
H16A H 0.5941 0.6158 0.8180 0.065 Uiso 1 1 calc R . .
H16B H 0.6215 0.6483 0.8152 0.065 Uiso 1 1 calc R . .
C17 C 0.5912(4) 0.6498(4) 0.8602(5) 0.062(5) Uani 1 1 d . . .
C18 C 0.5864(4) 0.6336(4) 0.8931(5) 0.065(5) Uani 1 1 d . . .
H18 H 0.5972 0.6114 0.8979 0.078 Uiso 1 1 calc R . .
C19 C 0.5654(4) 0.6502(4) 0.9194(4) 0.061(4) Uani 1 1 d . . .
H19 H 0.5618 0.6390 0.9416 0.074 Uiso 1 1 calc R . .
C20 C 0.5512(4) 0.6808(4) 0.9131(5) 0.063(4) Uani 1 1 d . A .
C21 C 0.5557(4) 0.6992(4) 0.8823(5) 0.061(4) Uani 1 1 d . . .
H21 H 0.5460 0.7222 0.8793 0.073 Uiso 1 1 calc R . .
C22 C 0.5755(4) 0.6823(4) 0.8547(5) 0.072(5) Uani 1 1 d . . .
H22 H 0.5779 0.6936 0.8324 0.087 Uiso 1 1 calc R . .
O23 O 0.5312(3) 0.6981(3) 0.9397(4) 0.093(4) Uani 1 1 d D . .
C24A C 0.5247(9) 0.6754(8) 0.9682(7) 0.080(11) Uani 0.50 1 d PD A -1
H24A H 0.5472 0.6681 0.9788 0.121 Uiso 0.50 1 calc PR A -1
H24B H 0.5119 0.6544 0.9598 0.121 Uiso 0.50 1 calc PR A -1
H24C H 0.5103 0.6877 0.9860 0.121 Uiso 0.50 1 calc PR A -1
C24B C 0.5156(7) 0.7330(5) 0.9422(8) 0.058(8) Uani 0.50 1 d PD A -2
H24D H 0.5028 0.7352 0.9647 0.087 Uiso 0.50 1 calc PR A -2
H24E H 0.4991 0.7365 0.9225 0.087 Uiso 0.50 1 calc PR A -2
H24F H 0.5343 0.7509 0.9411 0.087 Uiso 0.50 1 calc PR A -2
N25 N 0.7358(2) 0.4788(2) 0.9348(2) 0.0254(19) Uani 1 1 d . . .
C26 C 0.7312(3) 0.4493(3) 0.9515(3) 0.027(2) Uani 1 1 d . . .
H26 H 0.7500 0.4327 0.9501 0.032 Uiso 1 1 calc R . .
C27 C 0.7009(3) 0.4387(3) 0.9718(3) 0.026(2) Uani 1 1 d . . .
O28 O 0.67546(17) 0.49625(18) 0.97318(19) 0.0274(15) Uani 1 1 d . . .
C28 C 0.6739(3) 0.4629(3) 0.9810(3) 0.025(2) Uani 1 1 d . . .
C29 C 0.6443(3) 0.4489(3) 1.0014(3) 0.026(2) Uani 1 1 d . . .
C30 C 0.6430(3) 0.4141(3) 1.0110(3) 0.029(2) Uani 1 1 d . . .
H30 H 0.6233 0.4055 1.0239 0.034 Uiso 1 1 calc R . .
C31 C 0.6704(3) 0.3910(3) 1.0018(3) 0.035(3) Uani 1 1 d . . .
H31 H 0.6691 0.3668 1.0085 0.042 Uiso 1 1 calc R . .
C32 C 0.6986(3) 0.4025(3) 0.9836(3) 0.033(3) Uani 1 1 d . . .
H32 H 0.7174 0.3866 0.9784 0.040 Uiso 1 1 calc R . .
O33 O 0.62006(18) 0.47485(19) 1.01111(19) 0.0325(17) Uani 1 1 d . . .
C34 C 0.5893(3) 0.4627(3) 1.0296(3) 0.032(2) Uani 1 1 d . . .
H34A H 0.5962 0.4485 1.0505 0.038 Uiso 1 1 calc R . .
H34B H 0.5745 0.4479 1.0139 0.038 Uiso 1 1 calc R . .
C35 C 0.5697(3) 0.4942(3) 1.0408(3) 0.038(3) Uani 1 1 d . . .
C36 C 0.5657(3) 0.5023(3) 1.0774(3) 0.036(3) Uani 1 1 d . . .
H36 H 0.5770 0.4878 1.0946 0.043 Uiso 1 1 calc R . .
C37 C 0.5456(3) 0.5310(3) 1.0885(3) 0.037(3) Uani 1 1 d . . .
H37 H 0.5423 0.5351 1.1131 0.045 Uiso 1 1 calc R . .
C38 C 0.5305(3) 0.5535(3) 1.0643(3) 0.040(3) Uani 1 1 d . . .
C39 C 0.5335(3) 0.5463(3) 1.0276(3) 0.040(3) Uani 1 1 d . . .
H39 H 0.5220 0.5611 1.0108 0.048 Uiso 1 1 calc R . .
C40 C 0.5535(3) 0.5172(3) 1.0164(3) 0.038(3) Uani 1 1 d . . .
H40 H 0.5562 0.5129 0.9917 0.046 Uiso 1 1 calc R . .
O41 O 0.5115(2) 0.5811(2) 1.0778(2) 0.047(2) Uani 1 1 d . . .
C42 C 0.4931(4) 0.6035(4) 1.0534(4) 0.055(4) Uani 1 1 d . . .
H42A H 0.5103 0.6165 1.0389 0.082 Uiso 1 1 calc R . .
H42B H 0.4783 0.6203 1.0665 0.082 Uiso 1 1 calc R . .
H42C H 0.4781 0.5889 1.0380 0.082 Uiso 1 1 calc R . .
Cl5 Cl 0.09305(9) 0.59305(9) 0.90695(9) 0.0532(14) Uani 1 3 d S . .
N50A N 0.1531(3) 0.6531(3) 0.8469(3) 0.045(4) Uani 1 3 d S . .
C51A C 0.1146(4) 0.6618(4) 0.8417(4) 0.063(4) Uani 1 1 d . . .
H51A H 0.1103 0.6864 0.8488 0.094 Uiso 1 1 calc R . .
H51B H 0.1001 0.6460 0.8562 0.094 Uiso 1 1 calc R . .
H51C H 0.1084 0.6589 0.8166 0.094 Uiso 1 1 calc R . .
C52A C 0.1754(5) 0.6754(5) 0.8246(5) 0.106(11) Uani 1 3 d S . .
H52A H 0.2002 0.6682 0.8273 0.159 Uiso 0.33 1 calc PR . .
H52B H 0.1727 0.7002 0.8318 0.159 Uiso 0.33 1 calc PR . .
H52C H 0.1682 0.6727 0.7998 0.159 Uiso 0.33 1 calc PR . .
N50B N 0.8398(3) 0.5866(3) 0.9567(3) 0.048(3) Uani 1 1 d . . .
C51B C 0.8294(5) 0.5999(4) 0.9213(4) 0.067(4) Uani 1 1 d . . .
H51D H 0.8392 0.5843 0.9030 0.100 Uiso 1 1 calc R . .
H51E H 0.8385 0.6239 0.9180 0.100 Uiso 1 1 calc R . .
H51F H 0.8035 0.6001 0.9194 0.100 Uiso 1 1 calc R . .
C52B C 0.8315(7) 0.6111(4) 0.9844(4) 0.111(9) Uani 1 1 d U . .
H52D H 0.8396 0.6348 0.9777 0.166 Uiso 1 1 calc R . .
H52E H 0.8434 0.6038 1.0063 0.166 Uiso 1 1 calc R . .
H52F H 0.8058 0.6115 0.9882 0.166 Uiso 1 1 calc R . .
C53B C 0.8290(10) 0.5508(5) 0.9643(6) 0.182(15) Uani 1 1 d U . .
H53D H 0.8357 0.5354 0.9445 0.274 Uiso 1 1 calc R . .
H53E H 0.8033 0.5500 0.9676 0.274 Uiso 1 1 calc R . .
H53F H 0.8408 0.5426 0.9859 0.274 Uiso 1 1 calc R . .
C54B C 0.8800(7) 0.5849(9) 0.9554(7) 0.167(13) Uani 1 1 d U . .
H54D H 0.8873 0.5684 0.9367 0.250 Uiso 1 1 calc R . .
H54E H 0.8890 0.5768 0.9783 0.250 Uiso 1 1 calc R . .
H54F H 0.8894 0.6085 0.9502 0.250 Uiso 1 1 calc R . .
C100 C 0.1640(6) 0.5369(6) 0.9185(6) 0.110(7) Uani 1 1 d . . .
H100 H 0.1394 0.5457 0.9227 0.132 Uiso 1 1 calc R . .
Cl2 Cl 0.17319(17) 0.50495(17) 0.9522(2) 0.131(3) Uani 1 1 d . . .
Cl3 Cl 0.16455(19) 0.5183(2) 0.87831(19) 0.146(3) Uani 1 1 d . . .
Cl4 Cl 0.19171(14) 0.57230(13) 0.92312(13) 0.0929(14) Uani 1 1 d . . .

loop_
_atom_site_aniso_label
_atom_site_aniso_U_11
_atom_site_aniso_U_22
_atom_site_aniso_U_33
_atom_site_aniso_U_23
_atom_site_aniso_U_13
_atom_site_aniso_U_12
U1 0.0268(2) 0.0193(2) 0.0237(2) 0.00070(15) -0.00159(15) -0.00285(15)
O100 0.040(4) 0.020(4) 0.032(4) 0.004(3) -0.007(3) -0.006(3)
O200 0.030(4) 0.031(4) 0.034(4) -0.001(3) 0.000(3) -0.003(3)
Cl1 0.0356(15) 0.0377(16) 0.0406(16) -0.0009(12) 0.0013(12) 0.0128(12)
C1 0.028(6) 0.027(6) 0.019(5) -0.001(4) 0.000(4) -0.003(4)
C2 0.029(6) 0.020(5) 0.033(6) -0.004(4) 0.002(4) -0.004(4)
C3 0.036(7) 0.037(6) 0.019(5) 0.007(4) 0.008(4) -0.005(5)
C4 0.041(7) 0.048(7) 0.022(6) -0.001(5) 0.011(5) -0.012(6)
C5 0.030(6) 0.045(7) 0.041(7) -0.007(6) 0.000(5) 0.003(5)
C6 0.028(6) 0.040(6) 0.022(6) -0.009(5) 0.002(4) -0.005(5)
N7 0.032(5) 0.025(5) 0.022(5) 0.005(3) 0.002(4) -0.008(4)
C8 0.041(7) 0.031(6) 0.031(6) -0.005(5) -0.002(5) -0.009(5)
C9 0.038(7) 0.050(8) 0.033(7) 0.013(6) -0.002(5) -0.018(6)
O10 0.041(5) 0.038(5) 0.039(5) 0.010(3) -0.005(4) -0.001(4)
C10 0.034(7) 0.045(7) 0.031(6) 0.015(5) -0.006(5) -0.018(5)
C11 0.038(7) 0.034(7) 0.049(8) 0.016(6) -0.018(6) -0.004(5)
C12 0.061(9) 0.047(8) 0.056(9) 0.020(7) -0.032(7) -0.021(7)
C13 0.082(11) 0.084(11) 0.020(7) 0.004(7) -0.006(7) -0.032(9)
C14 0.035(7) 0.091(11) 0.032(7) 0.016(7) -0.004(5) -0.008(7)
O15 0.060(6) 0.046(6) 0.075(7) 0.014(5) -0.035(5) 0.010(5)
C16 0.051(8) 0.048(8) 0.062(9) 0.017(7) -0.018(7) 0.010(6)
C17 0.046(9) 0.043(8) 0.095(12) 0.030(8) -0.042(8) -0.013(6)
C18 0.050(9) 0.044(9) 0.101(13) 0.038(9) -0.040(9) -0.017(7)
C19 0.058(10) 0.058(10) 0.068(10) 0.025(8) -0.027(8) -0.029(8)
C20 0.034(8) 0.056(10) 0.099(13) 0.011(9) -0.035(8) -0.009(7)
C21 0.042(9) 0.051(9) 0.090(12) -0.002(8) -0.033(8) 0.000(7)
C22 0.064(10) 0.062(11) 0.092(12) 0.032(9) -0.030(9) -0.014(8)
O23 0.073(8) 0.048(7) 0.157(13) 0.000(8) -0.037(9) 0.007(6)
C24A 0.06(2) 0.08(2) 0.10(3) -0.03(2) 0.043(19) -0.013(18)
C24B 0.07(2) 0.030(15) 0.07(2) 0.003(13) -0.018(16) 0.007(12)
N25 0.019(4) 0.026(5) 0.031(5) 0.007(4) -0.002(4) -0.003(3)
C26 0.024(6) 0.034(6) 0.022(5) 0.000(4) -0.002(4) 0.005(4)
C27 0.028(6) 0.017(5) 0.033(6) -0.001(4) -0.002(4) -0.002(4)
O28 0.021(4) 0.027(4) 0.034(4) 0.004(3) 0.006(3) 0.004(3)
C28 0.022(5) 0.024(6) 0.029(6) 0.006(4) 0.001(4) -0.001(4)
C29 0.022(5) 0.021(5) 0.036(6) 0.008(4) 0.009(4) -0.007(4)
C30 0.026(6) 0.028(6) 0.032(6) -0.001(4) 0.004(4) -0.006(4)
C31 0.044(7) 0.027(6) 0.034(6) 0.009(5) 0.010(5) -0.003(5)
C32 0.032(6) 0.029(6) 0.038(7) 0.005(5) -0.012(5) 0.001(5)
O33 0.028(4) 0.030(4) 0.040(4) 0.002(3) 0.012(3) 0.001(3)
C34 0.027(6) 0.036(6) 0.033(6) 0.003(5) 0.008(5) -0.007(4)
C35 0.029(6) 0.039(7) 0.045(7) -0.008(5) 0.004(5) -0.009(5)
C36 0.034(6) 0.045(7) 0.029(6) 0.012(5) -0.007(5) 0.005(5)
C37 0.037(6) 0.052(8) 0.023(6) -0.007(5) 0.000(5) -0.009(6)
C38 0.040(7) 0.047(7) 0.034(7) -0.024(5) 0.010(5) -0.015(5)
C39 0.055(8) 0.031(6) 0.035(7) 0.008(5) 0.001(6) 0.007(5)
C40 0.035(7) 0.049(8) 0.031(6) -0.006(5) 0.004(5) 0.001(5)
O41 0.049(5) 0.043(5) 0.047(5) -0.011(4) 0.006(4) 0.007(4)
C42 0.070(10) 0.048(8) 0.046(8) -0.019(6) -0.010(7) 0.009(7)
Cl5 0.0532(14) 0.0532(14) 0.0532(14) -0.0010(16) -0.0010(16) 0.0010(16)
N50A 0.045(4) 0.045(4) 0.045(4) 0.001(5) 0.001(5) -0.001(5)
C51A 0.064(10) 0.061(10) 0.064(10) 0.005(7) -0.024(8) 0.001(7)
C52A 0.106(11) 0.106(11) 0.106(11) 0.023(11) 0.023(11) -0.023(11)
N50B 0.083(9) 0.026(6) 0.035(6) 0.007(4) 0.002(5) 0.019(5)
C51B 0.101(12) 0.058(9) 0.041(8) 0.010(7) 0.002(8) 0.006(9)
C52B 0.23(3) 0.050(10) 0.053(11) 0.018(8) 0.028(13) 0.054(13)
C53B 0.42(5) 0.044(12) 0.081(15) 0.014(10) 0.03(2) -0.074(19)
C54B 0.11(2) 0.24(3) 0.15(2) 0.10(2) -0.016(16) 0.06(2)
C100 0.120(18) 0.090(15) 0.119(18) -0.038(12) -0.014(14) -0.024(12)
Cl2 0.103(4) 0.099(4) 0.192(7) 0.058(4) -0.016(4) -0.018(3)
Cl3 0.125(5) 0.167(7) 0.145(6) -0.082(5) 0.057(4) -0.058(5)
Cl4 0.098(3) 0.087(3) 0.093(3) 0.001(3) -0.007(3) -0.018(3)

loop_
_atom_type_symbol
_atom_type_description
_atom_type_scat_dispersion_real
_atom_type_scat_dispersion_imag
_atom_type_scat_source
C C 0.0033 0.0016 'International Tables Vol C Tables 4.2.6.8 and 6.1.1.4'
H H 0.0000 0.0000 'International Tables Vol C Tables 4.2.6.8 and 6.1.1.4'
N N 0.0061 0.0033 'International Tables Vol C Tables 4.2.6.8 and 6.1.1.4'
O O 0.0106 0.0060 'International Tables Vol C Tables 4.2.6.8 and 6.1.1.4'
Cl Cl 0.1484 0.1585 'International Tables Vol C Tables 4.2.6.8 and 6.1.1.4'
U U -9.6767 9.6646 'International Tables Vol C Tables 4.2.6.8 and 6.1.1.4'

loop_
_geom_angle_atom_site_label_1
_geom_angle_atom_site_label_2
_geom_angle_atom_site_label_3
_geom_angle
_geom_angle_site_symmetry_1
_geom_angle_site_symmetry_3
_geom_angle_publ_flag
O200 U1 O100 176.3(3) . . ?
O200 U1 O28 90.3(3) . . ?
O100 U1 O28 91.1(3) . . ?
O200 U1 O10 91.1(3) . . ?
O100 U1 O10 88.6(3) . . ?
O28 U1 O10 161.6(3) . . ?
O200 U1 N7 84.2(3) . . ?
O100 U1 N7 92.3(3) . . ?
O28 U1 N7 130.5(2) . . ?
O10 U1 N7 68.0(3) . . ?
O200 U1 N25 88.7(3) . . ?
O100 U1 N25 88.7(3) . . ?
O28 U1 N25 68.8(2) . . ?
O10 U1 N25 129.6(3) . . ?
N7 U1 N25 61.9(3) . . ?
O200 U1 Cl1 90.8(2) . . ?
O100 U1 Cl1 92.8(2) . . ?
O28 U1 Cl1 80.79(17) . . ?
O10 U1 Cl1 80.8(2) . . ?
N7 U1 Cl1 148.2(2) . . ?
N25 U1 Cl1 149.58(19) . . ?
C6 C1 C2 118.6(9) . . ?
C6 C1 N25 124.9(9) . . ?
C2 C1 N25 116.5(8) . . ?
N7 C2 C1 116.6(9) . . ?
N7 C2 C3 123.6(9) . . ?
C1 C2 C3 119.7(9) . . ?
C4 C3 C2 119.6(10) . . ?
C4 C3 H3 120.2 . . ?
C2 C3 H3 120.2 . . ?
C3 C4 C5 121.5(10) . . ?
C3 C4 H4 119.2 . . ?
C5 C4 H4 119.2 . . ?
C6 C5 C4 119.0(11) . . ?
C6 C5 H5 120.5 . . ?
C4 C5 H5 120.5 . . ?
C1 C6 C5 121.5(10) . . ?
C1 C6 H6 119.3 . . ?
C5 C6 H6 119.3 . . ?
C8 N7 C2 117.0(9) . . ?
C8 N7 U1 123.1(7) . . ?
C2 N7 U1 119.0(6) . . ?
N7 C8 C9 126.8(11) . . ?
N7 C8 H8 116.6 . . ?
C9 C8 H8 116.6 . . ?
C10 C9 C14 119.9(12) . . ?
C10 C9 C8 120.9(11) . . ?
C14 C9 C8 119.0(12) . . ?
C10 O10 U1 129.5(7) . . ?
O10 C10 C9 122.4(10) . . ?
O10 C10 C11 119.0(11) . . ?
C9 C10 C11 118.5(11) . . ?
C12 C11 O15 126.5(12) . . ?
C12 C11 C10 119.3(13) . . ?
O15 C11 C10 114.2(11) . . ?
C11 C12 C13 121.0(13) . . ?
C11 C12 H12 119.5 . . ?
C13 C12 H12 119.5 . . ?
C14 C13 C12 121.4(13) . . ?
C14 C13 H13 119.3 . . ?
C12 C13 H13 119.3 . . ?
C13 C14 C9 119.8(14) . . ?
C13 C14 H14 120.1 . . ?
C9 C14 H14 120.1 . . ?
C11 O15 C16 118.8(11) . . ?
O15 C16 C17 108.7(11) . . ?
O15 C16 H16A 110.0 . . ?
C17 C16 H16A 110.0 . . ?
O15 C16 H16B 110.0 . . ?
C17 C16 H16B 110.0 . . ?
H16A C16 H16B 108.3 . . ?
C22 C17 C18 117.8(18) . . ?
C22 C17 C16 122.0(15) . . ?
C18 C17 C16 120.0(13) . . ?
C17 C18 C19 120.2(14) . . ?
C17 C18 H18 119.9 . . ?
C19 C18 H18 119.9 . . ?
C20 C19 C18 120.0(15) . . ?
C20 C19 H19 120.0 . . ?
C18 C19 H19 120.0 . . ?
C19 C20 C21 123.9(18) . . ?
C19 C20 O23 120.3(16) . . ?
C21 C20 O23 115.7(15) . . ?
C20 C21 C22 117.2(15) . . ?
C20 C21 H21 121.4 . . ?
C22 C21 H21 121.4 . . ?
C17 C22 C21 120.8(16) . . ?
C17 C22 H22 119.6 . . ?
C21 C22 H22 119.6 . . ?
C24A O23 C20 110.8(16) . . ?
C24A O23 C24B 116(2) . . ?
C20 O23 C24B 133.1(19) . . ?
O23 C24A H24A 109.5 . . ?
O23 C24A H24B 109.5 . . ?
O23 C24A H24C 109.5 . . ?
O23 C24B H24D 109.5 . . ?
O23 C24B H24E 109.5 . . ?
H24D C24B H24E 109.5 . . ?
O23 C24B H24F 109.5 . . ?
H24D C24B H24F 109.5 . . ?
H24E C24B H24F 109.5 . . ?
C26 N25 C1 116.3(8) . . ?
C26 N25 U1 126.3(6) . . ?
C1 N25 U1 117.0(6) . . ?
N25 C26 C27 127.5(9) . . ?
N25 C26 H26 116.3 . . ?
C27 C26 H26 116.3 . . ?
C28 C27 C26 121.9(9) . . ?
C28 C27 C32 119.7(9) . . ?
C26 C27 C32 118.5(9) . . ?
C28 O28 U1 135.3(6) . . ?
O28 C28 C27 122.6(9) . . ?
O28 C28 C29 120.6(9) . . ?
C27 C28 C29 116.8(9) . . ?
C30 C29 O33 125.9(9) . . ?
C30 C29 C28 121.1(9) . . ?
O33 C29 C28 112.9(8) . . ?
C29 C30 C31 120.7(10) . . ?
C29 C30 H30 119.6 . . ?
C31 C30 H30 119.6 . . ?
C32 C31 C30 120.9(10) . . ?
C32 C31 H31 119.6 . . ?
C30 C31 H31 119.6 . . ?
C31 C32 C27 120.9(10) . . ?
C31 C32 H32 119.6 . . ?
C27 C32 H32 119.6 . . ?
C29 O33 C34 116.0(8) . . ?
O33 C34 C35 107.0(9) . . ?
O33 C34 H34A 110.3 . . ?
C35 C34 H34A 110.3 . . ?
O33 C34 H34B 110.3 . . ?
C35 C34 H34B 110.3 . . ?
H34A C34 H34B 108.6 . . ?
C40 C35 C36 117.2(11) . . ?
C40 C35 C34 122.2(11) . . ?
C36 C35 C34 120.6(11) . . ?
C37 C36 C35 121.2(10) . . ?
C37 C36 H36 119.4 . . ?
C35 C36 H36 119.4 . . ?
C38 C37 C36 120.7(10) . . ?
C38 C37 H37 119.6 . . ?
C36 C37 H37 119.6 . . ?
O41 C38 C37 116.3(10) . . ?
O41 C38 C39 123.5(12) . . ?
C37 C38 C39 120.1(11) . . ?
C40 C39 C38 119.2(11) . . ?
C40 C39 H39 120.4 . . ?
C38 C39 H39 120.4 . . ?
C39 C40 C35 121.4(11) . . ?
C39 C40 H40 119.3 . . ?
C35 C40 H40 119.3 . . ?
C38 O41 C42 117.8(10) . . ?
O41 C42 H42A 109.5 . . ?
O41 C42 H42B 109.5 . . ?
H42A C42 H42B 109.5 . . ?
O41 C42 H42C 109.5 . . ?
H42A C42 H42C 109.5 . . ?
H42B C42 H42C 109.5 . . ?
C52A N50A C51A 110.8(9) . . ?
C52A N50A C51A 110.8(9) . 11_466 ?
C51A N50A C51A 108.1(9) . 11_466 ?
C52A N50A C51A 110.8(9) . 8_656 ?
C51A N50A C51A 108.1(9) . 8_656 ?
C51A N50A C51A 108.1(9) 11_466 8_656 ?
N50A C51A H51A 109.5 . . ?
N50A C51A H51B 109.5 . . ?
H51A C51A H51B 109.5 . . ?
N50A C51A H51C 109.5 . . ?
H51A C51A H51C 109.5 . . ?
H51B C51A H51C 109.5 . . ?
N50A C52A H52A 109.5 . . ?
N50A C52A H52B 109.5 . . ?
H52A C52A H52B 109.5 . . ?
N50A C52A H52C 109.5 . . ?
H52A C52A H52C 109.5 . . ?
H52B C52A H52C 109.5 . . ?
C52B N50B C53B 113.5(14) . . ?
C52B N50B C51B 112.5(11) . . ?
C53B N50B C51B 115.0(14) . . ?
C52B N50B C54B 105.7(19) . . ?
C53B N50B C54B 104.4(19) . . ?
C51B N50B C54B 104.5(13) . . ?
N50B C51B H51D 109.5 . . ?
N50B C51B H51E 109.5 . . ?
H51D C51B H51E 109.5 . . ?
N50B C51B H51F 109.5 . . ?
H51D C51B H51F 109.5 . . ?
H51E C51B H51F 109.5 . . ?
N50B C52B H52D 109.5 . . ?
N50B C52B H52E 109.5 . . ?
H52D C52B H52E 109.5 . . ?
N50B C52B H52F 109.5 . . ?
H52D C52B H52F 109.5 . . ?
H52E C52B H52F 109.5 . . ?
N50B C53B H53D 109.5 . . ?
N50B C53B H53E 109.5 . . ?
H53D C53B H53E 109.5 . . ?
N50B C53B H53F 109.5 . . ?
H53D C53B H53F 109.5 . . ?
H53E C53B H53F 109.5 . . ?
N50B C54B H54D 109.5 . . ?
N50B C54B H54E 109.5 . . ?
H54D C54B H54E 109.5 . . ?
N50B C54B H54F 109.5 . . ?
H54D C54B H54F 109.5 . . ?
H54E C54B H54F 109.5 . . ?
Cl3 C100 Cl4 114.5(14) . . ?
Cl3 C100 Cl2 111.1(12) . . ?
Cl4 C100 Cl2 109.8(12) . . ?
Cl3 C100 H100 107.0 . . ?
Cl4 C100 H100 107.0 . . ?
Cl2 C100 H100 107.0 . . ?

loop_
_geom_bond_atom_site_label_1
_geom_bond_atom_site_label_2
_geom_bond_distance
_geom_bond_site_symmetry_2
_geom_bond_publ_flag
U1 O200 1.773(7) . ?
U1 O100 1.782(7) . ?
U1 O28 2.257(7) . ?
U1 O10 2.289(7) . ?
U1 N7 2.578(8) . ?
U1 N25 2.629(8) . ?
U1 Cl1 2.739(3) . ?
C1 C6 1.382(14) . ?
C1 C2 1.414(14) . ?
C1 N25 1.419(12) . ?
C2 N7 1.410(14) . ?
C2 C3 1.419(14) . ?
C3 C4 1.352(16) . ?
C3 H3 0.9500 . ?
C4 C5 1.397(16) . ?
C4 H4 0.9500 . ?
C5 C6 1.390(15) . ?
C5 H5 0.9500 . ?
C6 H6 0.9500 . ?
N7 C8 1.310(13) . ?
C8 C9 1.434(17) . ?
C8 H8 0.9500 . ?
C9 C10 1.409(18) . ?
C9 C14 1.409(17) . ?
O10 C10 1.314(13) . ?
C10 C11 1.433(15) . ?
C11 C12 1.348(18) . ?
C11 O15 1.359(17) . ?
C12 C13 1.41(2) . ?
C12 H12 0.9500 . ?
C13 C14 1.33(2) . ?
C13 H13 0.9500 . ?
C14 H14 0.9500 . ?
O15 C16 1.420(15) . ?
C16 C17 1.49(2) . ?
C16 H16A 0.9900 . ?
C16 H16B 0.9900 . ?
C17 C22 1.38(2) . ?
C17 C18 1.40(2) . ?
C18 C19 1.42(2) . ?
C18 H18 0.9500 . ?
C19 C20 1.29(2) . ?
C19 H19 0.9500 . ?
C20 C21 1.36(2) . ?
C20 O23 1.42(2) . ?
C21 C22 1.43(2) . ?
C21 H21 0.9500 . ?
C22 H22 0.9500 . ?
O23 C24A 1.398(18) . ?
O23 C24B 1.445(16) . ?
C24A H24A 0.9800 . ?
C24A H24B 0.9800 . ?
C24A H24C 0.9800 . ?
C24B H24D 0.9800 . ?
C24B H24E 0.9800 . ?
C24B H24F 0.9800 . ?
N25 C26 1.288(13) . ?
C26 C27 1.436(14) . ?
C26 H26 0.9500 . ?
C27 C28 1.411(14) . ?
C27 C32 1.440(15) . ?
O28 C28 1.295(12) . ?
C28 C29 1.455(13) . ?
C29 C30 1.364(14) . ?
C29 O33 1.389(12) . ?
C30 C31 1.396(16) . ?
C30 H30 0.9500 . ?
C31 C32 1.339(16) . ?
C31 H31 0.9500 . ?
C32 H32 0.9500 . ?
O33 C34 1.431(12) . ?
C34 C35 1.462(16) . ?
C34 H34A 0.9900 . ?
C34 H34B 0.9900 . ?
C35 C40 1.406(17) . ?
C35 C36 1.426(16) . ?
C36 C37 1.386(16) . ?
C36 H36 0.9500 . ?
C37 C38 1.369(17) . ?
C37 H37 0.9500 . ?
C38 O41 1.365(14) . ?
C38 C39 1.417(16) . ?
C39 C40 1.400(16) . ?
C39 H39 0.9500 . ?
C40 H40 0.9500 . ?
O41 C42 1.431(16) . ?
C42 H42A 0.9800 . ?
C42 H42B 0.9800 . ?
C42 H42C 0.9800 . ?
N50A C52A 1.46(3) . ?
N50A C51A 1.503(15) . ?
N50A C51A 1.503(15) 11_466 ?
N50A C51A 1.503(15) 8_656 ?
C51A H51A 0.9800 . ?
C51A H51B 0.9800 . ?
C51A H51C 0.9800 . ?
C52A H52A 0.9800 . ?
C52A H52B 0.9800 . ?
C52A H52C 0.9800 . ?
N50B C52B 1.431(18) . ?
N50B C53B 1.44(2) . ?
N50B C51B 1.481(16) . ?
N50B C54B 1.52(3) . ?
C51B H51D 0.9800 . ?
C51B H51E 0.9800 . ?
C51B H51F 0.9800 . ?
C52B H52D 0.9800 . ?
C52B H52E 0.9800 . ?
C52B H52F 0.9800 . ?
C53B H53D 0.9800 . ?
C53B H53E 0.9800 . ?
C53B H53F 0.9800 . ?
C54B H54D 0.9800 . ?
C54B H54E 0.9800 . ?
C54B H54F 0.9800 . ?
C100 Cl3 1.67(2) . ?
C100 Cl4 1.705(19) . ?
C100 Cl2 1.79(3) . ?
C100 H100 1.0000 . ?

loop_
_geom_torsion_atom_site_label_1
_geom_torsion_atom_site_label_2
_geom_torsion_atom_site_label_3
_geom_torsion_atom_site_label_4
_geom_torsion
_geom_torsion_site_symmetry_1
_geom_torsion_site_symmetry_2
_geom_torsion_site_symmetry_3
_geom_torsion_site_symmetry_4
_geom_torsion_publ_flag
C6 C1 C2 N7 -178.7(9) . . . . ?
N25 C1 C2 N7 0.0(13) . . . . ?
C6 C1 C2 C3 -0.5(15) . . . . ?
N25 C1 C2 C3 178.3(9) . . . . ?
N7 C2 C3 C4 -179.5(10) . . . . ?
C1 C2 C3 C4 2.4(16) . . . . ?
C2 C3 C4 C5 -1.7(18) . . . . ?
C3 C4 C5 C6 -0.8(18) . . . . ?
C2 C1 C6 C5 -2.1(15) . . . . ?
N25 C1 C6 C5 179.3(10) . . . . ?
C4 C5 C6 C1 2.8(17) . . . . ?
C1 C2 N7 C8 -145.1(10) . . . . ?
C3 C2 N7 C8 36.7(14) . . . . ?
C1 C2 N7 U1 24.1(11) . . . . ?
C3 C2 N7 U1 -154.1(8) . . . . ?
O200 U1 N7 C8 51.8(8) . . . . ?
O100 U1 N7 C8 -129.2(8) . . . . ?
O28 U1 N7 C8 137.3(8) . . . . ?
O10 U1 N7 C8 -41.7(8) . . . . ?
N25 U1 N7 C8 143.5(8) . . . . ?
Cl1 U1 N7 C8 -30.2(10) . . . . ?
O200 U1 N7 C2 -116.6(7) . . . . ?
O100 U1 N7 C2 62.3(7) . . . . ?
O28 U1 N7 C2 -31.1(8) . . . . ?
O10 U1 N7 C2 149.9(7) . . . . ?
N25 U1 N7 C2 -24.9(6) . . . . ?
Cl1 U1 N7 C2 161.4(5) . . . . ?
C2 N7 C8 C9 -170.5(10) . . . . ?
U1 N7 C8 C9 20.9(15) . . . . ?
N7 C8 C9 C10 14.8(17) . . . . ?
N7 C8 C9 C14 -169.5(11) . . . . ?
O200 U1 O10 C10 -26.1(9) . . . . ?
O100 U1 O10 C10 150.3(9) . . . . ?
O28 U1 O10 C10 -120.4(10) . . . . ?
N7 U1 O10 C10 57.2(9) . . . . ?
N25 U1 O10 C10 63.2(10) . . . . ?
Cl1 U1 O10 C10 -116.7(9) . . . . ?
U1 O10 C10 C9 -47.8(14) . . . . ?
U1 O10 C10 C11 134.5(9) . . . . ?
C14 C9 C10 O10 178.4(11) . . . . ?
C8 C9 C10 O10 -6.0(17) . . . . ?
C14 C9 C10 C11 -3.9(16) . . . . ?
C8 C9 C10 C11 171.7(10) . . . . ?
O10 C10 C11 C12 -179.4(10) . . . . ?
C9 C10 C11 C12 2.9(17) . . . . ?
O10 C10 C11 O15 1.0(15) . . . . ?
C9 C10 C11 O15 -176.8(10) . . . . ?
O15 C11 C12 C13 179.7(12) . . . . ?
C10 C11 C12 C13 0.1(19) . . . . ?
C11 C12 C13 C14 -2(2) . . . . ?
C12 C13 C14 C9 1(2) . . . . ?
C10 C9 C14 C13 2.0(19) . . . . ?
C8 C9 C14 C13 -173.8(12) . . . . ?
C12 C11 O15 C16 3.3(19) . . . . ?
C10 C11 O15 C16 -177.1(11) . . . . ?
C11 O15 C16 C17 170.4(11) . . . . ?
O15 C16 C17 C22 150.8(13) . . . . ?
O15 C16 C17 C18 -33.4(17) . . . . ?
C22 C17 C18 C19 1.2(19) . . . . ?
C16 C17 C18 C19 -174.9(12) . . . . ?
C17 C18 C19 C20 -1(2) . . . . ?
C18 C19 C20 C21 -1(2) . . . . ?
C18 C19 C20 O23 -177.9(12) . . . . ?
C19 C20 C21 C22 4(2) . . . . ?
O23 C20 C21 C22 -179.5(12) . . . . ?
C18 C17 C22 C21 1(2) . . . . ?
C16 C17 C22 C21 177.4(13) . . . . ?
C20 C21 C22 C17 -4(2) . . . . ?
C19 C20 O23 C24A -11(2) . . . . ?
C21 C20 O23 C24A 172.7(18) . . . . ?
C19 C20 O23 C24B 172.5(19) . . . . ?
C21 C20 O23 C24B -4(3) . . . . ?
C6 C1 N25 C26 -31.3(14) . . . . ?
C2 C1 N25 C26 150.1(9) . . . . ?
C6 C1 N25 U1 155.5(8) . . . . ?
C2 C1 N25 U1 -23.1(11) . . . . ?
O200 U1 N25 C26 -63.9(9) . . . . ?
O100 U1 N25 C26 118.7(9) . . . . ?
O28 U1 N25 C26 26.9(8) . . . . ?
O10 U1 N25 C26 -154.3(8) . . . . ?
N7 U1 N25 C26 -148.0(9) . . . . ?
Cl1 U1 N25 C26 25.4(11) . . . . ?
O200 U1 N25 C1 108.5(7) . . . . ?
O100 U1 N25 C1 -68.9(7) . . . . ?
O28 U1 N25 C1 -160.6(7) . . . . ?
O10 U1 N25 C1 18.2(8) . . . . ?
N7 U1 N25 C1 24.4(6) . . . . ?
Cl1 U1 N25 C1 -162.2(5) . . . . ?
C1 N25 C26 C27 178.0(10) . . . . ?
U1 N25 C26 C27 -9.5(15) . . . . ?
N25 C26 C27 C28 -11.1(17) . . . . ?
N25 C26 C27 C32 170.2(10) . . . . ?
O200 U1 O28 C28 39.7(9) . . . . ?
O100 U1 O28 C28 -136.9(9) . . . . ?
O10 U1 O28 C28 134.1(10) . . . . ?
N7 U1 O28 C28 -42.9(10) . . . . ?
N25 U1 O28 C28 -48.8(9) . . . . ?
Cl1 U1 O28 C28 130.4(9) . . . . ?
U1 O28 C28 C27 48.5(14) . . . . ?
U1 O28 C28 C29 -134.1(8) . . . . ?
C26 C27 C28 O28 -3.1(16) . . . . ?
C32 C27 C28 O28 175.5(9) . . . . ?
C26 C27 C28 C29 179.4(10) . . . . ?
C32 C27 C28 C29 -2.0(14) . . . . ?
O28 C28 C29 C30 -177.6(10) . . . . ?
C27 C28 C29 C30 -0.1(15) . . . . ?
O28 C28 C29 O33 -1.0(14) . . . . ?
C27 C28 C29 O33 176.5(9) . . . . ?
O33 C29 C30 C31 -175.2(10) . . . . ?
C28 C29 C30 C31 1.0(17) . . . . ?
C29 C30 C31 C32 0.3(17) . . . . ?
C30 C31 C32 C27 -2.4(17) . . . . ?
C28 C27 C32 C31 3.3(16) . . . . ?
C26 C27 C32 C31 -178.0(10) . . . . ?
C30 C29 O33 C34 -6.8(16) . . . . ?
C28 C29 O33 C34 176.8(9) . . . . ?
C29 O33 C34 C35 173.5(9) . . . . ?
O33 C34 C35 C40 66.7(13) . . . . ?
O33 C34 C35 C36 -114.6(11) . . . . ?
C40 C35 C36 C37 2.2(17) . . . . ?
C34 C35 C36 C37 -176.6(10) . . . . ?
C35 C36 C37 C38 -3.4(17) . . . . ?
C36 C37 C38 O41 -179.5(10) . . . . ?
C36 C37 C38 C39 3.9(17) . . . . ?
O41 C38 C39 C40 -179.7(11) . . . . ?
C37 C38 C39 C40 -3.4(17) . . . . ?
C38 C39 C40 C35 2.3(18) . . . . ?
C36 C35 C40 C39 -1.7(17) . . . . ?
C34 C35 C40 C39 177.0(11) . . . . ?
C37 C38 O41 C42 -175.1(11) . . . . ?
C39 C38 O41 C42 1.4(17) . . . . ?
